data_7111340
loop_
_publ_author_name
'Su, Cheng-Yong'
'Goforth, Andrea M.'
'Smith, Mark D.'
'zur Loye, Hans-Conrad'

_publ_section_title
;
 Assembly of large simple 1D and rare polycatenated 3D molecular ladders
 from T-shaped building blocks containing a new, long N,N?-bidentate
 ligand
;
_journal_issue 19
_journal_name_full 'Chemical Communications'
_journal_page_first 2158
_journal_page_last 2159
_journal_paper_doi 10.1039/b406126h
_journal_year 2004
_chemical_formula_sum 'C66 H48 Cd2 N16 O12'
_chemical_formula_weight 1482.00
_chemical_name_systematic
;
?
;
_space_group_IT_number 14
_symmetry_cell_setting monoclinic
_symmetry_space_group_name_Hall '-P 2yn'
_symmetry_space_group_name_H-M 'P 1 21/n 1'
_atom_sites_solution_hydrogens geom
_atom_sites_solution_primary direct
_atom_sites_solution_secondary difmap
_audit_creation_method SHELXL-97
_cell_angle_alpha 90.00
_cell_angle_beta 116.0690(10)
_cell_angle_gamma 90.00
_cell_formula_units_Z 2
_cell_length_a 15.6034(9)
_cell_length_b 13.5413(8)
_cell_length_c 15.8953(10)
_cell_measurement_reflns_used 5853
_cell_measurement_temperature 150(1)
_cell_measurement_theta_max 24.984
_cell_measurement_theta_min 2.906
_cell_volume 3016.8(3)
_computing_cell_refinement 'SAINT+ NT V6.22 (Bruker, 2001)'
_computing_data_collection 'SMART NT V5.625 (Bruker, 2000)'
_computing_data_reduction 'SAINT+ NT V6.22'
_computing_molecular_graphics 'SHELXTL V6.1 (Sheldrick, 2000)'
_computing_publication_material 'SHELXTL V6.1'
_computing_structure_refinement 'SHELXL-97 (Sheldrick, 1997)'
_computing_structure_solution 'SHELXS-97 (Sheldrick, 1990)'
_diffrn_ambient_temperature 150(1)
_diffrn_measured_fraction_theta_full 0.998
_diffrn_measured_fraction_theta_max 0.998
_diffrn_measurement_device_type 'Bruker SMART APEX CCD diffractometer'
_diffrn_measurement_method 'omega scans'
_diffrn_radiation_monochromator graphite
_diffrn_radiation_source 'sealed tube'
_diffrn_radiation_type MoK\a
_diffrn_radiation_wavelength 0.71073
_diffrn_reflns_av_R_equivalents 0.0362
_diffrn_reflns_av_sigmaI/netI 0.0339
_diffrn_reflns_limit_h_max 18
_diffrn_reflns_limit_h_min -18
_diffrn_reflns_limit_k_max 16
_diffrn_reflns_limit_k_min -15
_diffrn_reflns_limit_l_max 18
_diffrn_reflns_limit_l_min -16
_diffrn_reflns_number 21894
_diffrn_reflns_theta_full 25.03
_diffrn_reflns_theta_max 25.03
_diffrn_reflns_theta_min 1.52
_diffrn_standards_decay_% none
_exptl_absorpt_coefficient_mu 0.786
_exptl_absorpt_correction_T_max 1.0000
_exptl_absorpt_correction_T_min 0.7761
_exptl_absorpt_correction_type multi-scan
_exptl_absorpt_process_details 'SADABS (Bruker, 2001)'
_exptl_crystal_colour orange
_exptl_crystal_density_diffrn 1.631
_exptl_crystal_density_method 'not measured'
_exptl_crystal_description prism
_exptl_crystal_F_000 1496
_exptl_crystal_size_max 0.28
_exptl_crystal_size_mid 0.18
_exptl_crystal_size_min 0.10
_refine_diff_density_max 1.215
_refine_diff_density_min -0.550
_refine_diff_density_rms 0.085
_refine_ls_extinction_method none
_refine_ls_goodness_of_fit_ref 1.057
_refine_ls_hydrogen_treatment constr
_refine_ls_matrix_type full
_refine_ls_number_parameters 433
_refine_ls_number_reflns 5315
_refine_ls_number_restraints 0
_refine_ls_restrained_S_all 1.057
_refine_ls_R_factor_all 0.0556
_refine_ls_R_factor_gt 0.0496
_refine_ls_shift/su_max 0.001
_refine_ls_shift/su_mean 0.000
_refine_ls_structure_factor_coef Fsqd
_refine_ls_weighting_details 'calc w=1/[\s^2^(Fo^2^)+(0.0458P)^2^+8.0327P] where P=(Fo^2^+2Fc^2^)/3'
_refine_ls_weighting_scheme calc
_refine_ls_wR_factor_gt 0.1113
_refine_ls_wR_factor_ref 0.1148
_reflns_number_gt 4837
_reflns_number_total 5315
_reflns_threshold_expression >2sigma(I)
_cod_data_source_file b406126hsup1.cif
_cod_data_source_block cy21231s
_cod_depositor_comments
;
The following automatic conversions were performed:

'_symmetry_cell_setting' value 'Monoclinic' changed to 'monoclinic'
according to /home/saulius/struct/CIF-dictionaries/cif_core.dic
dictionary named 'cif_core.dic' version 2.4.2 from 2011-04-26.

Automatic conversion script
Id: cif_fix_values 1891 2012-01-12 08:04:46Z andrius 
;
_cod_original_sg_symbol_H-M 'P 21/n'
_cod_database_code 7111340

loop_
_symmetry_equiv_pos_as_xyz
'x, y, z'
'-x+1/2, y+1/2, -z+1/2'
'-x, -y, -z'
'x-1/2, -y-1/2, z-1/2'

loop_
_atom_site_label
_atom_site_type_symbol
_atom_site_fract_x
_atom_site_fract_y
_atom_site_fract_z
_atom_site_U_iso_or_equiv
_atom_site_adp_type
_atom_site_occupancy
_atom_site_symmetry_multiplicity
_atom_site_calc_flag
_atom_site_refinement_flags
Cd Cd 0.16258(2) 0.01671(2) 0.71555(2) 0.03597(12) Uani 1 1 d .
C1 C 0.1363(4) 0.2406(3) 0.6406(4) 0.0438(11) Uani 1 1 d .
H1 H 0.1346 0.2492 0.6991 0.053 Uiso 1 1 calc R
C2 C 0.1230(4) 0.3211(4) 0.5855(4) 0.0497(12) Uani 1 1 d .
H2 H 0.1131 0.3840 0.6063 0.060 Uiso 1 1 calc R
C3 C 0.1236(3) 0.3119(3) 0.4985(3) 0.0396(10) Uani 1 1 d .
C4 C 0.1392(3) 0.2180(3) 0.4727(3) 0.0420(11) Uani 1 1 d .
H4 H 0.1401 0.2072 0.4141 0.050 Uiso 1 1 calc R
C5 C 0.1534(3) 0.1413(3) 0.5338(3) 0.0427(11) Uani 1 1 d .
H5 H 0.1651 0.0777 0.5158 0.051 Uiso 1 1 calc R
C6 C 0.1137(4) 0.3999(3) 0.4410(4) 0.0467(12) Uani 1 1 d .
H6 H 0.1149 0.4627 0.4682 0.056 Uiso 1 1 calc R
C7 C 0.0944(3) 0.4864(3) 0.3083(3) 0.0386(10) Uani 1 1 d .
C8 C 0.0639(3) 0.5746(3) 0.3280(3) 0.0452(11) Uani 1 1 d .
H8 H 0.0440 0.5770 0.3765 0.054 Uiso 1 1 calc R
C9 C 0.0613(4) 0.6607(3) 0.2789(4) 0.0468(12) Uani 1 1 d .
H9 H 0.0424 0.7211 0.2961 0.056 Uiso 1 1 calc R
C10 C 0.0856(3) 0.6593(3) 0.2063(3) 0.0411(10) Uani 1 1 d .
H10 H 0.0847 0.7188 0.1742 0.049 Uiso 1 1 calc R
C11 C 0.1120(3) 0.5700(3) 0.1788(3) 0.0370(10) Uani 1 1 d .
C12 C 0.1171(3) 0.4817(3) 0.2302(3) 0.0380(10) Uani 1 1 d .
C13 C 0.1456(4) 0.3929(3) 0.2041(4) 0.0486(12) Uani 1 1 d .
H13 H 0.1497 0.3340 0.2381 0.058 Uiso 1 1 calc R
C14 C 0.1675(5) 0.3914(4) 0.1299(4) 0.0633(16) Uani 1 1 d .
H14 H 0.1873 0.3313 0.1130 0.076 Uiso 1 1 calc R
C15 C 0.1613(4) 0.4775(4) 0.0782(4) 0.0565(14) Uani 1 1 d .
H15 H 0.1766 0.4745 0.0266 0.068 Uiso 1 1 calc R
C16 C 0.1339(3) 0.5654(3) 0.1005(3) 0.0410(10) Uani 1 1 d .
C17 C 0.0999(4) 0.6528(4) -0.0350(4) 0.0489(12) Uani 1 1 d .
H17 H 0.0682 0.5950 -0.0677 0.059 Uiso 1 1 calc R
C18 C 0.1473(3) 0.9043(3) -0.1066(3) 0.0410(11) Uani 1 1 d .
H18 H 0.1659 0.9682 -0.0801 0.049 Uiso 1 1 calc R
C19 C 0.1364(3) 0.8314(3) -0.0512(3) 0.0403(10) Uani 1 1 d .
H19 H 0.1485 0.8450 0.0117 0.048 Uiso 1 1 calc R
C20 C 0.1075(3) 0.7382(3) -0.0889(3) 0.0422(11) Uani 1 1 d .
C21 C 0.0893(4) 0.7239(4) -0.1817(4) 0.0572(14) Uani 1 1 d .
H21 H 0.0678 0.6616 -0.2109 0.069 Uiso 1 1 calc R
C22 C 0.1029(4) 0.8014(4) -0.2309(4) 0.0511(13) Uani 1 1 d .
H22 H 0.0895 0.7903 -0.2944 0.061 Uiso 1 1 calc R
C23 C 0.1423(3) -0.1473(3) 0.5644(3) 0.0385(10) Uani 1 1 d .
H23 H 0.0768 -0.1369 0.5488 0.046 Uiso 1 1 calc R
C24 C 0.1661(3) -0.2207(3) 0.5178(3) 0.0395(10) Uani 1 1 d .
H24 H 0.1177 -0.2595 0.4712 0.047 Uiso 1 1 calc R
C25 C 0.2614(3) -0.2370(3) 0.5400(3) 0.0370(10) Uani 1 1 d .
C26 C 0.3280(3) -0.1759(3) 0.6049(3) 0.0423(11) Uani 1 1 d .
H26 H 0.3937 -0.1826 0.6197 0.051 Uiso 1 1 calc R
C27 C 0.2983(3) -0.1047(3) 0.6483(3) 0.0423(11) Uani 1 1 d .
H27 H 0.3451 -0.0634 0.6937 0.051 Uiso 1 1 calc R
C28 C 0.2912(3) -0.3171(3) 0.4963(3) 0.0400(10) Uani 1 1 d .
H28 H 0.2445 -0.3596 0.4524 0.048 Uiso 1 1 calc R
C29 C 0.4032(3) -0.4054(3) 0.4689(3) 0.0350(10) Uani 1 1 d .
C30 C 0.3533(3) -0.4203(4) 0.3752(3) 0.0469(12) Uani 1 1 d .
H30 H 0.2989 -0.3807 0.3398 0.056 Uiso 1 1 calc R
C31 C 0.4867(3) -0.4621(3) 0.5236(3) 0.0303(9) Uani 1 1 d .
C32 C 0.5411(3) -0.4482(3) 0.6206(3) 0.0390(10) Uani 1 1 d .
H32 H 0.5238 -0.3981 0.6521 0.047 Uiso 1 1 calc R
C33 C 0.6185(4) -0.5064(4) 0.6695(4) 0.0492(12) Uani 1 1 d .
H33 H 0.6540 -0.4970 0.7351 0.059 Uiso 1 1 calc R
N1 N 0.1518(3) 0.1499(3) 0.6171(3) 0.0359(8) Uani 1 1 d .
N2 N 0.1038(3) 0.3978(3) 0.3588(3) 0.0414(9) Uani 1 1 d .
N3 N 0.1345(3) 0.6542(3) 0.0541(3) 0.0409(9) Uani 1 1 d .
N4 N 0.1334(3) 0.8908(3) -0.1952(3) 0.0369(8) Uani 1 1 d .
N5 N 0.2064(3) -0.0909(3) 0.6296(3) 0.0367(8) Uani 1 1 d .
N6 N 0.3785(3) -0.3300(3) 0.5167(3) 0.0365(8) Uani 1 1 d .
N11 N -0.0313(3) 0.0511(3) 0.6550(3) 0.0509(11) Uani 1 1 d .
O11 O -0.0020(2) -0.0113(3) 0.6137(3) 0.0533(9) Uani 1 1 d .
O12 O 0.0305(3) 0.1003(2) 0.7210(3) 0.0526(9) Uani 1 1 d .
O13 O -0.1166(3) 0.0622(4) 0.6311(3) 0.0819(14) Uani 1 1 d .
N12 N 0.3408(3) 0.0788(3) 0.8633(3) 0.0467(10) Uani 1 1 d .
O14 O 0.3423(3) 0.0537(4) 0.7914(3) 0.0833(14) Uani 1 1 d .
O15 O 0.2608(3) 0.0814(3) 0.8632(3) 0.0715(12) Uani 1 1 d .
O16 O 0.4145(3) 0.0974(3) 0.9338(3) 0.0719(11) Uani 1 1 d .

loop_
_atom_site_aniso_label
_atom_site_aniso_U_11
_atom_site_aniso_U_22
_atom_site_aniso_U_33
_atom_site_aniso_U_23
_atom_site_aniso_U_13
_atom_site_aniso_U_12
Cd 0.0482(2) 0.02748(18) 0.0406(2) 0.00194(13) 0.02721(16) 0.00706(13)
C1 0.062(3) 0.033(2) 0.047(3) -0.002(2) 0.034(2) -0.005(2)
C2 0.072(3) 0.033(3) 0.058(3) -0.002(2) 0.041(3) -0.001(2)
C3 0.044(2) 0.034(2) 0.044(3) -0.001(2) 0.022(2) -0.0051(19)
C4 0.051(3) 0.042(3) 0.040(3) 0.003(2) 0.026(2) 0.001(2)
C5 0.055(3) 0.033(2) 0.046(3) 0.001(2) 0.028(2) 0.005(2)
C6 0.061(3) 0.033(2) 0.054(3) 0.002(2) 0.033(3) -0.001(2)
C7 0.043(2) 0.038(2) 0.038(2) 0.004(2) 0.020(2) 0.0003(19)
C8 0.058(3) 0.044(3) 0.037(3) 0.001(2) 0.024(2) 0.011(2)
C9 0.056(3) 0.036(3) 0.050(3) 0.001(2) 0.025(2) 0.014(2)
C10 0.047(3) 0.034(2) 0.043(3) 0.009(2) 0.021(2) 0.0109(19)
C11 0.036(2) 0.038(2) 0.037(2) 0.0017(19) 0.0156(19) 0.0010(18)
C12 0.039(2) 0.035(2) 0.041(3) 0.002(2) 0.019(2) -0.0001(18)
C13 0.072(3) 0.032(3) 0.055(3) 0.001(2) 0.040(3) 0.000(2)
C14 0.107(5) 0.035(3) 0.071(4) -0.003(3) 0.059(4) 0.008(3)
C15 0.090(4) 0.045(3) 0.054(3) 0.003(2) 0.049(3) 0.002(3)
C16 0.047(3) 0.038(3) 0.042(3) 0.004(2) 0.024(2) 0.001(2)
C17 0.052(3) 0.045(3) 0.049(3) 0.002(2) 0.021(2) -0.009(2)
C18 0.053(3) 0.030(2) 0.050(3) -0.002(2) 0.033(2) 0.0068(19)
C19 0.049(3) 0.040(3) 0.039(3) 0.003(2) 0.026(2) 0.006(2)
C20 0.041(2) 0.044(3) 0.043(3) 0.006(2) 0.020(2) 0.000(2)
C21 0.073(4) 0.044(3) 0.049(3) -0.001(2) 0.022(3) -0.020(3)
C22 0.069(3) 0.046(3) 0.035(3) 0.000(2) 0.019(2) -0.011(2)
C23 0.038(2) 0.042(3) 0.040(3) 0.004(2) 0.022(2) 0.0103(19)
C24 0.045(3) 0.040(2) 0.036(3) 0.0015(19) 0.020(2) 0.0049(19)
C25 0.046(3) 0.034(2) 0.039(3) 0.0073(19) 0.025(2) 0.0058(19)
C26 0.039(2) 0.047(3) 0.045(3) 0.002(2) 0.023(2) 0.009(2)
C27 0.049(3) 0.040(3) 0.044(3) -0.004(2) 0.026(2) 0.001(2)
C28 0.051(3) 0.036(2) 0.038(3) 0.0008(19) 0.024(2) 0.007(2)
C29 0.044(2) 0.029(2) 0.044(3) 0.0014(18) 0.031(2) 0.0051(18)
C30 0.048(3) 0.048(3) 0.045(3) 0.004(2) 0.021(2) 0.014(2)
C31 0.038(2) 0.023(2) 0.038(2) -0.0019(17) 0.0245(19) -0.0023(16)
C32 0.043(2) 0.037(2) 0.046(3) -0.008(2) 0.027(2) 0.0023(19)
C33 0.054(3) 0.056(3) 0.038(3) -0.009(2) 0.020(2) 0.006(2)
N1 0.044(2) 0.0340(19) 0.036(2) 0.0002(15) 0.0236(17) 0.0013(15)
N2 0.055(2) 0.036(2) 0.040(2) 0.0037(17) 0.0272(19) 0.0025(17)
N3 0.048(2) 0.037(2) 0.043(2) 0.0071(17) 0.0242(19) 0.0045(16)
N4 0.042(2) 0.033(2) 0.040(2) 0.0040(16) 0.0217(17) 0.0049(15)
N5 0.047(2) 0.0329(19) 0.040(2) 0.0073(16) 0.0278(18) 0.0091(16)
N6 0.045(2) 0.0304(19) 0.043(2) 0.0017(16) 0.0279(18) 0.0082(15)
N11 0.049(2) 0.058(3) 0.059(3) 0.032(2) 0.036(2) 0.020(2)
O11 0.052(2) 0.056(2) 0.057(2) 0.0015(17) 0.0286(18) 0.0072(16)
O12 0.077(3) 0.0387(19) 0.064(2) 0.0110(17) 0.051(2) 0.0131(17)
O13 0.059(2) 0.117(4) 0.084(3) 0.051(3) 0.045(2) 0.038(2)
N12 0.067(3) 0.035(2) 0.041(2) -0.0032(18) 0.026(2) 0.0004(19)
O14 0.077(3) 0.116(4) 0.052(3) -0.026(2) 0.023(2) 0.016(3)
O15 0.078(3) 0.087(3) 0.070(3) -0.035(2) 0.051(2) -0.037(2)
O16 0.077(3) 0.080(3) 0.050(2) -0.018(2) 0.021(2) -0.014(2)

loop_
_atom_type_symbol
_atom_type_description
_atom_type_scat_dispersion_real
_atom_type_scat_dispersion_imag
_atom_type_scat_source
C C 0.0033 0.0016 'International Tables Vol C Tables 4.2.6.8 and 6.1.1.4'
H H 0.0000 0.0000 'International Tables Vol C Tables 4.2.6.8 and 6.1.1.4'
N N 0.0061 0.0033 'International Tables Vol C Tables 4.2.6.8 and 6.1.1.4'
O O 0.0106 0.0060 'International Tables Vol C Tables 4.2.6.8 and 6.1.1.4'
Cd Cd -0.8075 1.2024 'International Tables Vol C Tables 4.2.6.8 and 6.1.1.4'

loop_
_geom_angle_atom_site_label_1
_geom_angle_atom_site_label_2
_geom_angle_atom_site_label_3
_geom_angle
_geom_angle_site_symmetry_1
_geom_angle_site_symmetry_3
N5 Cd O15 126.84(14) . .
N5 Cd N1 92.49(12) . .
O15 Cd N1 101.85(14) . .
N5 Cd O12 144.11(14) . .
O15 Cd O12 88.92(15) . .
N1 Cd O12 81.38(11) . .
N5 Cd N4 94.84(12) . 1_546
O15 Cd N4 83.27(14) . 1_546
N1 Cd N4 165.91(12) . 1_546
O12 Cd N4 85.64(11) . 1_546
N5 Cd O11 90.51(13) . .
O15 Cd O11 140.81(13) . .
N1 Cd O11 85.96(12) . .
O12 Cd O11 53.93(13) . .
N4 Cd O11 81.97(12) 1_546 .
N5 Cd O14 81.62(14) . .
O15 Cd O14 49.95(13) . .
N1 Cd O14 84.64(15) . .
O12 Cd O14 132.26(15) . .
N4 Cd O14 108.31(15) 1_546 .
O11 Cd O14 167.45(13) . .
N1 C1 C2 123.6(4) . .
N1 C1 H1 118.2 . .
C2 C1 H1 118.2 . .
C1 C2 C3 120.2(4) . .
C1 C2 H2 119.9 . .
C3 C2 H2 119.9 . .
C4 C3 C2 117.0(4) . .
C4 C3 C6 122.9(4) . .
C2 C3 C6 120.0(4) . .
C5 C4 C3 118.6(4) . .
C5 C4 H4 120.7 . .
C3 C4 H4 120.7 . .
N1 C5 C4 124.5(4) . .
N1 C5 H5 117.8 . .
C4 C5 H5 117.8 . .
N2 C6 C3 124.4(4) . .
N2 C6 H6 117.8 . .
C3 C6 H6 117.8 . .
C8 C7 N2 124.6(4) . .
C8 C7 C12 118.7(4) . .
N2 C7 C12 116.7(4) . .
C7 C8 C9 121.8(4) . .
C7 C8 H8 119.1 . .
C9 C8 H8 119.1 . .
C10 C9 C8 120.8(4) . .
C10 C9 H9 119.6 . .
C8 C9 H9 119.6 . .
C9 C10 C11 120.2(4) . .
C9 C10 H10 119.9 . .
C11 C10 H10 119.9 . .
C10 C11 C16 121.5(4) . .
C10 C11 C12 119.4(4) . .
C16 C11 C12 119.0(4) . .
C13 C12 C11 119.5(4) . .
C13 C12 C7 121.6(4) . .
C11 C12 C7 118.9(4) . .
C14 C13 C12 120.0(4) . .
C14 C13 H13 120.0 . .
C12 C13 H13 120.0 . .
C13 C14 C15 120.9(5) . .
C13 C14 H14 119.5 . .
C15 C14 H14 119.5 . .
C16 C15 C14 121.4(5) . .
C16 C15 H15 119.3 . .
C14 C15 H15 119.3 . .
C15 C16 N3 122.2(4) . .
C15 C16 C11 119.2(4) . .
N3 C16 C11 118.4(4) . .
N3 C17 C20 122.1(5) . .
N3 C17 H17 118.9 . .
C20 C17 H17 118.9 . .
N4 C18 C19 124.3(4) . .
N4 C18 H18 117.9 . .
C19 C18 H18 117.9 . .
C18 C19 C20 118.9(4) . .
C18 C19 H19 120.5 . .
C20 C19 H19 120.5 . .
C19 C20 C21 117.6(4) . .
C19 C20 C17 123.9(4) . .
C21 C20 C17 118.5(4) . .
C22 C21 C20 119.1(5) . .
C22 C21 H21 120.5 . .
C20 C21 H21 120.5 . .
N4 C22 C21 124.4(5) . .
N4 C22 H22 117.8 . .
C21 C22 H22 117.8 . .
N5 C23 C24 123.1(4) . .
N5 C23 H23 118.4 . .
C24 C23 H23 118.4 . .
C23 C24 C25 119.2(4) . .
C23 C24 H24 120.4 . .
C25 C24 H24 120.4 . .
C26 C25 C24 117.9(4) . .
C26 C25 C28 120.5(4) . .
C24 C25 C28 121.6(4) . .
C25 C26 C27 119.2(4) . .
C25 C26 H26 120.4 . .
C27 C26 H26 120.4 . .
N5 C27 C26 123.2(4) . .
N5 C27 H27 118.4 . .
C26 C27 H27 118.4 . .
N6 C28 C25 120.6(4) . .
N6 C28 H28 119.7 . .
C25 C28 H28 119.7 . .
C30 C29 N6 122.2(4) . .
C30 C29 C31 121.1(4) . .
N6 C29 C31 116.6(4) . .
C29 C30 C33 120.3(4) . 3_646
C29 C30 H30 119.8 . .
C33 C30 H30 119.8 3_646 .
C32 C31 C29 122.9(4) . .
C32 C31 C31 119.6(5) . 3_646
C29 C31 C31 117.4(5) . 3_646
C33 C32 C31 120.3(4) . .
C33 C32 H32 119.9 . .
C31 C32 H32 119.9 . .
C32 C33 C30 121.2(5) . 3_646
C32 C33 H33 119.4 . .
C30 C33 H33 119.4 3_646 .
C1 N1 C5 116.1(4) . .
C1 N1 Cd 119.3(3) . .
C5 N1 Cd 124.4(3) . .
C6 N2 C7 120.6(4) . .
C17 N3 C16 118.1(4) . .
C22 N4 C18 115.7(4) . .
C22 N4 Cd 121.5(3) . 1_564
C18 N4 Cd 122.8(3) . 1_564
C23 N5 C27 117.3(4) . .
C23 N5 Cd 120.9(3) . .
C27 N5 Cd 121.6(3) . .
C28 N6 C29 118.5(4) . .
O13 N11 O12 121.5(5) . .
O13 N11 O11 120.7(5) . .
O12 N11 O11 117.7(4) . .
N11 O11 Cd 93.9(3) . .
N11 O12 Cd 94.3(3) . .
O14 N12 O16 121.6(5) . .
O14 N12 O15 116.3(4) . .
O16 N12 O15 122.0(4) . .
N12 O14 Cd 91.6(3) . .
N12 O15 Cd 101.8(3) . .

loop_
_geom_bond_atom_site_label_1
_geom_bond_atom_site_label_2
_geom_bond_distance
_geom_bond_site_symmetry_2
Cd N5 2.296(3) .
Cd O15 2.338(4) .
Cd N1 2.345(4) .
Cd O12 2.386(3) .
Cd N4 2.386(4) 1_546
Cd O11 2.389(4) .
Cd O14 2.568(5) .
C1 N1 1.338(6) .
C1 C2 1.355(7) .
C1 H1 0.9500 .
C2 C3 1.393(7) .
C2 H2 0.9500 .
C3 C4 1.389(6) .
C3 C6 1.469(6) .
C4 C5 1.373(6) .
C4 H4 0.9500 .
C5 N1 1.339(6) .
C5 H5 0.9500 .
C6 N2 1.247(6) .
C6 H6 0.9500 .
C7 C8 1.372(6) .
C7 N2 1.415(6) .
C7 C12 1.434(6) .
C8 C9 1.395(7) .
C8 H8 0.9500 .
C9 C10 1.364(6) .
C9 H9 0.9500 .
C10 C11 1.407(6) .
C10 H10 0.9500 .
C11 C16 1.428(6) .
C11 C12 1.431(6) .
C12 C13 1.406(6) .
C13 C14 1.364(7) .
C13 H13 0.9500 .
C14 C15 1.406(7) .
C14 H14 0.9500 .
C15 C16 1.362(7) .
C15 H15 0.9500 .
C16 N3 1.413(6) .
C17 N3 1.276(6) .
C17 C20 1.474(7) .
C17 H17 0.9500 .
C18 N4 1.340(6) .
C18 C19 1.382(6) .
C18 H18 0.9500 .
C19 C20 1.385(7) .
C19 H19 0.9500 .
C20 C21 1.387(7) .
C21 C22 1.380(7) .
C21 H21 0.9500 .
C22 N4 1.332(6) .
C22 H22 0.9500 .
C23 N5 1.322(6) .
C23 C24 1.385(6) .
C23 H23 0.9500 .
C24 C25 1.387(6) .
C24 H24 0.9500 .
C25 C26 1.374(7) .
C25 C28 1.469(6) .
C26 C27 1.379(6) .
C26 H26 0.9500 .
C27 N5 1.344(6) .
C27 H27 0.9500 .
C28 N6 1.266(6) .
C28 H28 0.9500 .
C29 C30 1.359(6) .
C29 N6 1.423(5) .
C29 C31 1.431(6) .
C30 C33 1.400(6) 3_646
C30 H30 0.9500 .
C31 C32 1.408(6) .
C31 C31 1.436(8) 3_646
C32 C33 1.364(7) .
C32 H32 0.9500 .
C33 C30 1.400(6) 3_646
C33 H33 0.9500 .
N4 Cd 2.386(4) 1_564
N11 O13 1.223(5) .
N11 O12 1.260(6) .
N11 O11 1.270(6) .
N12 O14 1.202(5) .
N12 O16 1.229(5) .
N12 O15 1.248(5) .

loop_
_geom_torsion_atom_site_label_1
_geom_torsion_atom_site_label_2
_geom_torsion_atom_site_label_3
_geom_torsion_atom_site_label_4
_geom_torsion
_geom_torsion_site_symmetry_1
_geom_torsion_site_symmetry_4
N1 C1 C2 C3 0.9(8) . .
C1 C2 C3 C4 -0.6(7) . .
C1 C2 C3 C6 -177.1(5) . .
C2 C3 C4 C5 -0.4(7) . .
C6 C3 C4 C5 176.1(5) . .
C3 C4 C5 N1 1.1(7) . .
C4 C3 C6 N2 11.3(8) . .
C2 C3 C6 N2 -172.4(5) . .
N2 C7 C8 C9 176.3(5) . .
C12 C7 C8 C9 -4.9(7) . .
C7 C8 C9 C10 2.7(8) . .
C8 C9 C10 C11 1.2(7) . .
C9 C10 C11 C16 177.3(5) . .
C9 C10 C11 C12 -2.8(7) . .
C10 C11 C12 C13 -178.5(4) . .
C16 C11 C12 C13 1.4(7) . .
C10 C11 C12 C7 0.5(6) . .
C16 C11 C12 C7 -179.5(4) . .
C8 C7 C12 C13 -177.8(5) . .
N2 C7 C12 C13 1.1(7) . .
C8 C7 C12 C11 3.2(7) . .
N2 C7 C12 C11 -177.9(4) . .
C11 C12 C13 C14 -0.4(8) . .
C7 C12 C13 C14 -179.4(5) . .
C12 C13 C14 C15 -0.5(9) . .
C13 C14 C15 C16 0.4(10) . .
C14 C15 C16 N3 174.9(5) . .
C14 C15 C16 C11 0.7(8) . .
C10 C11 C16 C15 178.4(5) . .
C12 C11 C16 C15 -1.6(7) . .
C10 C11 C16 N3 3.9(7) . .
C12 C11 C16 N3 -176.0(4) . .
N4 C18 C19 C20 -1.3(7) . .
C18 C19 C20 C21 -1.2(7) . .
C18 C19 C20 C17 175.5(4) . .
N3 C17 C20 C19 -11.9(8) . .
N3 C17 C20 C21 164.7(5) . .
C19 C20 C21 C22 1.5(8) . .
C17 C20 C21 C22 -175.3(5) . .
C20 C21 C22 N4 0.5(9) . .
N5 C23 C24 C25 0.2(7) . .
C23 C24 C25 C26 -2.8(6) . .
C23 C24 C25 C28 176.9(4) . .
C24 C25 C26 C27 3.1(7) . .
C28 C25 C26 C27 -176.6(4) . .
C25 C26 C27 N5 -0.8(7) . .
C26 C25 C28 N6 -1.2(7) . .
C24 C25 C28 N6 179.1(4) . .
N6 C29 C30 C33 178.4(4) . 3_646
C31 C29 C30 C33 1.5(7) . 3_646
C30 C29 C31 C32 179.3(4) . .
N6 C29 C31 C32 2.3(6) . .
C30 C29 C31 C31 -2.5(7) . 3_646
N6 C29 C31 C31 -179.5(4) . 3_646
C29 C31 C32 C33 178.2(4) . .
C31 C31 C32 C33 0.0(7) 3_646 .
C31 C32 C33 C30 1.1(8) . 3_646
C2 C1 N1 C5 -0.2(7) . .
C2 C1 N1 Cd -175.6(4) . .
C4 C5 N1 C1 -0.8(7) . .
C4 C5 N1 Cd 174.4(4) . .
N5 Cd N1 C1 -173.3(3) . .
O15 Cd N1 C1 -44.8(4) . .
O12 Cd N1 C1 42.3(3) . .
N4 Cd N1 C1 65.3(7) 1_546 .
O11 Cd N1 C1 96.4(3) . .
O14 Cd N1 C1 -91.9(3) . .
N5 Cd N1 C5 11.7(4) . .
O15 Cd N1 C5 140.2(4) . .
O12 Cd N1 C5 -132.7(4) . .
N4 Cd N1 C5 -109.6(6) 1_546 .
O11 Cd N1 C5 -78.6(4) . .
O14 Cd N1 C5 93.1(4) . .
C3 C6 N2 C7 179.8(4) . .
C8 C7 N2 C6 -22.7(7) . .
C12 C7 N2 C6 158.5(5) . .
C20 C17 N3 C16 -172.6(4) . .
C15 C16 N3 C17 45.4(7) . .
C11 C16 N3 C17 -140.3(5) . .
C21 C22 N4 C18 -2.8(8) . .
C21 C22 N4 Cd 176.6(4) . 1_564
C19 C18 N4 C22 3.2(7) . .
C19 C18 N4 Cd -176.1(3) . 1_564
C24 C23 N5 C27 2.2(6) . .
C24 C23 N5 Cd -172.8(3) . .
C26 C27 N5 C23 -1.9(7) . .
C26 C27 N5 Cd 173.0(3) . .
O15 Cd N5 C23 157.1(3) . .
N1 Cd N5 C23 -96.1(3) . .
O12 Cd N5 C23 -17.4(4) . .
N4 Cd N5 C23 71.9(3) 1_546 .
O11 Cd N5 C23 -10.1(3) . .
O14 Cd N5 C23 179.7(3) . .
O15 Cd N5 C27 -17.6(4) . .
N1 Cd N5 C27 89.2(3) . .
O12 Cd N5 C27 167.9(3) . .
N4 Cd N5 C27 -102.8(3) 1_546 .
O11 Cd N5 C27 175.2(3) . .
O14 Cd N5 C27 5.0(3) . .
C25 C28 N6 C29 -176.8(4) . .
C30 C29 N6 C28 42.6(6) . .
C31 C29 N6 C28 -140.4(4) . .
O13 N11 O11 Cd -176.2(4) . .
O12 N11 O11 Cd 3.6(4) . .
N5 Cd O11 N11 -176.8(3) . .
O15 Cd O11 N11 19.5(4) . .
N1 Cd O11 N11 -84.3(3) . .
O12 Cd O11 N11 -2.1(2) . .
N4 Cd O11 N11 88.4(3) 1_546 .
O14 Cd O11 N11 -125.9(6) . .
O13 N11 O12 Cd 176.2(4) . .
O11 N11 O12 Cd -3.6(4) . .
N5 Cd O12 N11 11.1(4) . .
O15 Cd O12 N11 -164.5(3) . .
N1 Cd O12 N11 93.3(3) . .
N4 Cd O12 N11 -81.2(3) 1_546 .
O11 Cd O12 N11 2.1(2) . .
O14 Cd O12 N11 168.0(2) . .
O16 N12 O14 Cd 172.8(4) . .
O15 N12 O14 Cd -4.7(5) . .
N5 Cd O14 N12 -153.3(4) . .
O15 Cd O14 N12 3.0(3) . .
N1 Cd O14 N12 113.3(3) . .
O12 Cd O14 N12 40.1(4) . .
N4 Cd O14 N12 -61.0(4) 1_546 .
O11 Cd O14 N12 155.0(5) . .
O14 N12 O15 Cd 5.3(5) . .
O16 N12 O15 Cd -172.2(4) . .
N5 Cd O15 N12 26.9(4) . .
N1 Cd O15 N12 -75.4(3) . .
O12 Cd O15 N12 -156.3(3) . .
N4 Cd O15 N12 117.9(3) 1_546 .
O11 Cd O15 N12 -173.6(3) . .
O14 Cd O15 N12 -2.9(3) . .
